data_7026731
loop_
_publ_author_name
'Nishina, Masafumi'
'Moriuchi, Toshiyuki'
'Hirao, Toshikazu'

_publ_section_title
;
 Synthesis of (arylimido)vanadium complexes and their application for
 oxidative coupling reactions of silyl enol ether derivatives.
;
_journal_issue 41
_journal_name_full 'Dalton transactions (Cambridge, England : 2003)'
_journal_page_first 9936
_journal_page_last 9940
_journal_paper_doi 10.1039/c0dt00633e
_journal_volume 39
_journal_year 2010
_chemical_formula_moiety 'C8 H10 Cl2 N O V '
_chemical_formula_sum 'C8 H10 Cl2 N O V'
_chemical_formula_weight 258.02
_space_group_IT_number 61
_symmetry_cell_setting orthorhombic
_symmetry_Int_Tables_number 61
_symmetry_space_group_name_Hall '-P 2ac 2ab'
_symmetry_space_group_name_H-M 'P b c a'
_cell_angle_alpha 90.0000
_cell_angle_beta 90.0000
_cell_angle_gamma 90.0000
_cell_formula_units_Z 8
_cell_length_a 11.6418(14)
_cell_length_b 7.8118(8)
_cell_length_c 24.194(3)
_cell_measurement_reflns_used 12585
_cell_measurement_temperature 173.1
_cell_measurement_theta_max 27.4
_cell_measurement_theta_min 3.1
_cell_volume 2200.3(4)
_computing_cell_refinement PROCESS-AUTO
_computing_data_collection PROCESS-AUTO
_computing_data_reduction CrystalStructure
_computing_publication_material 'CrystalStructure 3.8'
_computing_structure_refinement SHELXL
_computing_structure_solution SIR2004
_diffrn_ambient_temperature 173
_diffrn_detector_area_resol_mean 5.00
_diffrn_measured_fraction_theta_full 0.995
_diffrn_measured_fraction_theta_max 0.995
_diffrn_measurement_device_type 'Rigaku RAXIS-RAPID'
_diffrn_measurement_method \w
_diffrn_radiation_type 'Mo K\a'
_diffrn_radiation_wavelength 0.71075
_diffrn_reflns_av_R_equivalents 0.048
_diffrn_reflns_limit_h_max 15
_diffrn_reflns_limit_h_min -13
_diffrn_reflns_limit_k_max 10
_diffrn_reflns_limit_k_min -10
_diffrn_reflns_limit_l_max 31
_diffrn_reflns_limit_l_min -31
_diffrn_reflns_number 19050
_diffrn_reflns_theta_full 27.47
_diffrn_reflns_theta_max 27.47
_exptl_absorpt_coefficient_mu 1.347
_exptl_absorpt_correction_T_max 0.851
_exptl_absorpt_correction_T_min 0.508
_exptl_absorpt_correction_type multi-scan
_exptl_absorpt_process_details
;
Higashi, T. (1995). Program for Absorption Correction.
Rigaku Corporation, Tokyo, Japan.
;
_exptl_crystal_colour red
_exptl_crystal_density_diffrn 1.558
_exptl_crystal_density_method 'not measured'
_exptl_crystal_description block
_exptl_crystal_F_000 1040.00
_exptl_crystal_size_max 0.40
_exptl_crystal_size_mid 0.12
_exptl_crystal_size_min 0.12
_refine_diff_density_max 0.52
_refine_diff_density_min -0.28
_refine_ls_extinction_method none
_refine_ls_goodness_of_fit_ref 1.153
_refine_ls_hydrogen_treatment refall
_refine_ls_number_parameters 119
_refine_ls_number_reflns 2503
_refine_ls_R_factor_gt 0.0331
_refine_ls_shift/su_max 0.0020
_refine_ls_structure_factor_coef Fsqd
_refine_ls_weighting_details 'w = 1/[\s^2^(Fo^2^)+(0.0362P)^2^+0.8069P] where P=(Fo^2^+2Fc^2^)/3'
_refine_ls_weighting_scheme calc
_refine_ls_wR_factor_ref 0.0781
_reflns_number_gt 2218
_reflns_number_total 2503
_reflns_threshold_expression F^2^>2.0\s(F^2^)
_cod_data_source_file c0dt00633e.txt
_cod_data_source_block vanadium_complex_1b
_cod_original_cell_volume 2200.2(4)
_cod_original_formula_sum 'C8 H10 Cl2 N O V '
_cod_database_code 7026731

loop_
_symmetry_equiv_pos_site_id
_symmetry_equiv_pos_as_xyz
1 +X,+Y,+Z
2 1/2-X,1/2+Y,+Z
3 +X,1/2-Y,1/2+Z
4 1/2-X,-Y,1/2+Z
5 -X,-Y,-Z
6 1/2+X,1/2-Y,-Z
7 -X,1/2+Y,1/2-Z
8 1/2+X,+Y,1/2-Z

loop_
_atom_site_label
_atom_site_type_symbol
_atom_site_fract_x
_atom_site_fract_y
_atom_site_fract_z
_atom_site_U_iso_or_equiv
_atom_site_adp_type
_atom_site_occupancy
_atom_site_symmetry_multiplicity
_atom_site_calc_flag
_atom_site_refinement_flags
V(1) V 0.43288(3) 0.54226(4) 0.556627(11) 0.02164(11) Uani 1.00 1 d .
Cl(1) Cl 0.52184(4) 0.77715(6) 0.586389(19) 0.03478(13) Uani 1.00 1 d .
Cl(2) Cl 0.25152(4) 0.57914(7) 0.53162(2) 0.03543(14) Uani 1.00 1 d .
O(1) O 0.51984(10) 0.37195(15) 0.52703(5) 0.0229(2) Uani 1.00 1 d .
N(1) N 0.40745(14) 0.46012(19) 0.61850(6) 0.0271(3) Uani 1.00 1 d .
C(1) C 0.38428(16) 0.4105(2) 0.67214(7) 0.0258(3) Uani 1.00 1 d .
C(2) C 0.28075(17) 0.3279(2) 0.68445(8) 0.0337(4) Uani 1.00 1 d .
C(3) C 0.25738(17) 0.2854(2) 0.73909(9) 0.0389(4) Uani 1.00 1 d .
C(4) C 0.33503(18) 0.3229(2) 0.78028(8) 0.0373(4) Uani 1.00 1 d .
C(5) C 0.43825(18) 0.4038(2) 0.76786(8) 0.0362(4) Uani 1.00 1 d .
C(6) C 0.46389(17) 0.4470(2) 0.71384(8) 0.0310(4) Uani 1.00 1 d .
C(7) C 0.55040(16) 0.2074(2) 0.55178(8) 0.0271(3) Uani 1.00 1 d .
C(8) C 0.64420(17) 0.2273(2) 0.59432(8) 0.0355(4) Uani 1.00 1 d .
H(1) H 0.2274 0.3014 0.6560 0.040 Uiso 1.00 1 c R
H(2) H 0.1872 0.2300 0.7481 0.047 Uiso 1.00 1 c R
H(3) H 0.3179 0.2933 0.8175 0.045 Uiso 1.00 1 c R
H(4) H 0.4913 0.4294 0.7965 0.043 Uiso 1.00 1 c R
H(5) H 0.5348 0.5009 0.7051 0.037 Uiso 1.00 1 c R
H(6) H 0.5765 0.1281 0.5224 0.032 Uiso 1.00 1 c R
H(7) H 0.4816 0.1569 0.5695 0.032 Uiso 1.00 1 c R
H(8) H 0.6627 0.1152 0.6101 0.043 Uiso 1.00 1 c R
H(9) H 0.6180 0.3042 0.6237 0.043 Uiso 1.00 1 c R
H(10) H 0.7128 0.2755 0.5767 0.043 Uiso 1.00 1 c R

loop_
_atom_site_aniso_label
_atom_site_aniso_U_11
_atom_site_aniso_U_22
_atom_site_aniso_U_33
_atom_site_aniso_U_12
_atom_site_aniso_U_13
_atom_site_aniso_U_23
V(1) 0.02157(17) 0.02407(17) 0.01928(17) 0.00082(11) 0.00173(11) -0.00030(11)
Cl(1) 0.0432(2) 0.0326(2) 0.0285(2) -0.00734(19) -0.00624(19) -0.00428(19)
Cl(2) 0.0207(2) 0.0431(2) 0.0425(2) 0.00023(17) 0.00129(19) 0.0041(2)
O(1) 0.0240(6) 0.0237(5) 0.0209(5) 0.0026(4) 0.0001(4) 0.0012(4)
N(1) 0.0283(8) 0.0284(7) 0.0247(7) 0.0009(5) 0.0034(6) -0.0003(6)
C(1) 0.0292(9) 0.0253(8) 0.0229(8) 0.0018(6) 0.0049(6) 0.0020(7)
C(2) 0.0328(10) 0.0386(10) 0.0297(9) -0.0065(7) -0.0004(7) 0.0002(8)
C(3) 0.0342(11) 0.0449(12) 0.0376(10) -0.0081(8) 0.0092(8) 0.0086(9)
C(4) 0.0410(11) 0.0445(11) 0.0263(9) 0.0064(9) 0.0080(8) 0.0103(8)
C(5) 0.0356(11) 0.0481(11) 0.0250(9) 0.0048(8) -0.0035(7) -0.0004(8)
C(6) 0.0269(9) 0.0371(10) 0.0289(9) -0.0020(7) 0.0023(7) 0.0014(8)
C(7) 0.0299(9) 0.0219(8) 0.0294(9) 0.0029(6) -0.0030(7) 0.0039(7)
C(8) 0.0328(10) 0.0403(10) 0.0333(9) 0.0044(8) -0.0067(8) 0.0069(8)

loop_
_atom_type_symbol
_atom_type_description
_atom_type_scat_dispersion_real
_atom_type_scat_dispersion_imag
_atom_type_scat_source
C C 0.003 0.002
;
International Tables for Crystallography
(1992, Vol. C, Tables 4.2.6.8 and 6.1.1.4)
;
H H 0.000 0.000
;
International Tables for Crystallography
(1992, Vol. C, Table 6.1.1.4)
;
O O 0.011 0.006
;
International Tables for Crystallography
(1992, Vol. C, Tables 4.2.6.8 and 6.1.1.4)
;
N N 0.006 0.003
;
International Tables for Crystallography
(1992, Vol. C, Tables 4.2.6.8 and 6.1.1.4)
;
V V 0.300 0.529
;
International Tables for Crystallography
(1992, Vol. C, Tables 4.2.6.8 and 6.1.1.4)
;
Cl Cl 0.148 0.159
;
International Tables for Crystallography
(1992, Vol. C, Tables 4.2.6.8 and 6.1.1.4)
;

loop_
_geom_angle_atom_site_label_1
_geom_angle_atom_site_label_2
_geom_angle_atom_site_label_3
_geom_angle
_geom_angle_publ_flag
_geom_angle_site_symmetry_1
_geom_angle_site_symmetry_3
Cl(1) V(1) Cl(2) 115.12(2) yes . .
Cl(1) V(1) O(1) 118.12(4) yes . .
Cl(1) V(1) O(1) 86.00(3) yes . 5_666
Cl(1) V(1) N(1) 96.33(5) yes . .
Cl(2) V(1) O(1) 121.21(4) yes . .
Cl(2) V(1) O(1) 87.00(3) yes . 5_666
Cl(2) V(1) N(1) 97.29(5) yes . .
O(1) V(1) O(1) 73.84(4) yes . 5_666
O(1) V(1) N(1) 99.91(6) yes . .
O(1) V(1) N(1) 173.66(6) yes 5_666 .
V(1) O(1) V(1) 106.16(5) yes . 5_666
V(1) O(1) C(7) 128.12(10) yes . .
V(1) O(1) C(7) 125.68(10) yes 5_666 .
V(1) N(1) C(1) 173.46(13) yes . .
N(1) C(1) C(2) 119.85(16) yes . .
N(1) C(1) C(6) 119.41(16) yes . .
C(2) C(1) C(6) 120.73(16) yes . .
C(1) C(2) C(3) 118.77(17) yes . .
C(2) C(3) C(4) 120.60(18) yes . .
C(3) C(4) C(5) 120.51(18) yes . .
C(4) C(5) C(6) 120.12(18) yes . .
C(1) C(6) C(5) 119.26(18) yes . .
O(1) C(7) C(8) 111.42(14) yes . .
C(1) C(2) H(1) 120.6 no . .
C(3) C(2) H(1) 120.6 no . .
C(2) C(3) H(2) 119.7 no . .
C(4) C(3) H(2) 119.7 no . .
C(3) C(4) H(3) 119.7 no . .
C(5) C(4) H(3) 119.8 no . .
C(4) C(5) H(4) 119.9 no . .
C(6) C(5) H(4) 119.9 no . .
C(1) C(6) H(5) 120.4 no . .
C(5) C(6) H(5) 120.4 no . .
O(1) C(7) H(6) 109.3 no . .
O(1) C(7) H(7) 109.3 no . .
C(8) C(7) H(6) 109.3 no . .
C(8) C(7) H(7) 109.4 no . .
H(6) C(7) H(7) 108.0 no . .
C(7) C(8) H(8) 109.5 no . .
C(7) C(8) H(9) 109.5 no . .
C(7) C(8) H(10) 109.5 no . .
H(8) C(8) H(9) 109.5 no . .
H(8) C(8) H(10) 109.5 no . .
H(9) C(8) H(10) 109.5 no . .

loop_
_geom_bond_atom_site_label_1
_geom_bond_atom_site_label_2
_geom_bond_distance
_geom_bond_publ_flag
_geom_bond_site_symmetry_2
V(1) Cl(1) 2.2266(5) yes .
V(1) Cl(2) 2.2151(5) yes .
V(1) O(1) 1.8187(12) yes .
V(1) O(1) 2.2019(12) yes 5_666
V(1) N(1) 1.6554(14) yes .
O(1) C(7) 1.462(2) yes .
N(1) C(1) 1.381(2) yes .
C(1) C(2) 1.399(2) yes .
C(1) C(6) 1.399(2) yes .
C(2) C(3) 1.390(2) yes .
C(3) C(4) 1.377(2) yes .
C(4) C(5) 1.390(2) yes .
C(5) C(6) 1.382(2) yes .
C(7) C(8) 1.509(2) yes .
C(2) H(1) 0.950 no .
C(3) H(2) 0.950 no .
C(4) H(3) 0.950 no .
C(5) H(4) 0.950 no .
C(6) H(5) 0.950 no .
C(7) H(6) 0.990 no .
C(7) H(7) 0.990 no .
C(8) H(8) 0.980 no .
C(8) H(9) 0.980 no .
C(8) H(10) 0.980 no .

loop_
_geom_torsion_atom_site_label_1
_geom_torsion_atom_site_label_2
_geom_torsion_atom_site_label_3
_geom_torsion_atom_site_label_4
_geom_torsion
_geom_torsion_site_symmetry_1
_geom_torsion_site_symmetry_3
_geom_torsion_site_symmetry_4
Cl(1) V(1) O(1) V(1) -76.27(5) . . 5_666
Cl(1) V(1) O(1) C(7) 105.71(12) . . .
Cl(1) V(1) O(1) V(1) 120.81(5) . 5_666 5_666
Cl(1) V(1) O(1) C(7) -57.27(11) . 5_666 5_666
Cl(1) V(1) N(1) C(1) 36.2(12) . . .
Cl(2) V(1) O(1) V(1) 76.15(5) . . 5_666
Cl(2) V(1) O(1) C(7) -101.86(12) . . .
Cl(2) V(1) O(1) V(1) -123.74(5) . 5_666 5_666
Cl(2) V(1) O(1) C(7) 58.18(12) . 5_666 5_666
Cl(2) V(1) N(1) C(1) -80.2(12) . . .
O(1) V(1) O(1) C(7) -178.08(13) . 5_666 5_666
O(1) V(1) O(1) C(7) -178.01(13) 5_666 . .
O(1) V(1) N(1) C(1) 156.2(12) . . .
N(1) V(1) O(1) V(1) -178.99(6) . . 5_666
N(1) V(1) O(1) C(7) 3.00(14) . . .
O(1) V(1) N(1) C(1) 147.4(10) 5_666 . .
N(1) V(1) O(1) V(1) 9.1(6) . 5_666 5_666
N(1) V(1) O(1) C(7) -169.0(5) . 5_666 5_666
V(1) O(1) C(7) C(8) -76.87(17) . . .
V(1) O(1) C(7) C(8) 105.48(15) 5_666 . .
V(1) N(1) C(1) C(2) 108.2(12) . . .
V(1) N(1) C(1) C(6) -70.4(13) . . .
N(1) C(1) C(2) C(3) -177.45(17) . . .
N(1) C(1) C(6) C(5) 177.24(17) . . .
C(2) C(1) C(6) C(5) -1.4(2) . . .
C(6) C(1) C(2) C(3) 1.1(2) . . .
C(1) C(2) C(3) C(4) -0.4(3) . . .
C(2) C(3) C(4) C(5) -0.1(2) . . .
C(3) C(4) C(5) C(6) -0.1(2) . . .
C(4) C(5) C(6) C(1) 0.8(3) . . .
